data_7103986
loop_
_publ_author_name
'Philip Coppens'
'Bao-Qing Ma'

_publ_section_title
;
Transformation of a C-methylcalix[4]resorcinarene
based host-guest complex from a wave-like to a novel triangular
brick-wall architecture
;
_journal_name_full 'Chemical communications (Cambridge, England)'
_journal_paper_doi 10.1039/b212548j
_journal_year 2003
_chemical_formula_sum 'C68 H68 N4 O9 Ru'
_chemical_formula_weight 1186.33
_space_group_IT_number 15
_symmetry_cell_setting monoclinic
_symmetry_space_group_name_Hall '-C 2yc'
_symmetry_space_group_name_H-M 'C 1 2/c 1'
_atom_sites_solution_hydrogens geom
_atom_sites_solution_primary direct
_atom_sites_solution_secondary difmap
_audit_creation_method SHELXL-97
_cell_angle_alpha 90.00
_cell_angle_beta 95.622(5)
_cell_angle_gamma 90.00
_cell_formula_units_Z 4
_cell_length_a 15.0614(18)
_cell_length_b 14.6928(18)
_cell_length_c 26.775(4)
_cell_measurement_temperature 293(2)
_cell_volume 5896.7(13)
_computing_cell_refinement SMART
_computing_data_collection SMART
_computing_data_reduction SAINT
_computing_molecular_graphics XP
_computing_publication_material XCIF
_computing_structure_refinement 'SHELXL-97 (Sheldrick, 1997)'
_computing_structure_solution 'SHELXS-97 (Sheldrick, 1990)'
_diffrn_ambient_temperature 293(2)
_diffrn_measured_fraction_theta_full 0.923
_diffrn_measured_fraction_theta_max 0.923
_diffrn_measurement_device_type 'SMART CCD 1000'
_diffrn_radiation_monochromator graphite
_diffrn_radiation_source 'fine-focus sealed tube'
_diffrn_radiation_type MoK\a
_diffrn_radiation_wavelength 0.71073
_diffrn_reflns_av_R_equivalents 0.0804
_diffrn_reflns_av_sigmaI/netI 0.0770
_diffrn_reflns_limit_h_max 21
_diffrn_reflns_limit_h_min -21
_diffrn_reflns_limit_k_max 21
_diffrn_reflns_limit_k_min -21
_diffrn_reflns_limit_l_max 37
_diffrn_reflns_limit_l_min -38
_diffrn_reflns_number 51747
_diffrn_reflns_theta_full 31.17
_diffrn_reflns_theta_max 31.17
_diffrn_reflns_theta_min 1.53
_exptl_absorpt_coefficient_mu 0.328
_exptl_absorpt_correction_T_max 0.913
_exptl_absorpt_correction_T_min 0.784
_exptl_absorpt_correction_type SADABS
_exptl_crystal_colour yellow
_exptl_crystal_density_diffrn 1.336
_exptl_crystal_density_method 'not measured'
_exptl_crystal_description prismatic
_exptl_crystal_F_000 2480
_exptl_crystal_size_max 0.21
_exptl_crystal_size_mid 0.16
_exptl_crystal_size_min 0.10
_refine_diff_density_max 1.209
_refine_diff_density_min -1.149
_refine_diff_density_rms 0.104
_refine_ls_extinction_coef 0.0040(4)
_refine_ls_extinction_expression Fc^*^=kFc[1+0.001xFc^2^\l^3^/sin(2\q)]^-1/4^
_refine_ls_extinction_method SHELXL
_refine_ls_goodness_of_fit_ref 1.012
_refine_ls_hydrogen_treatment mixed
_refine_ls_matrix_type full
_refine_ls_number_parameters 449
_refine_ls_number_reflns 8818
_refine_ls_number_restraints 1
_refine_ls_restrained_S_all 1.012
_refine_ls_R_factor_all 0.1629
_refine_ls_R_factor_gt 0.0703
_refine_ls_shift/su_max 0.001
_refine_ls_shift/su_mean 0.000
_refine_ls_structure_factor_coef Fsqd
_refine_ls_weighting_details 'calc w=1/[\s^2^(Fo^2^)+(0.1163P)^2^+7.1546P] where P=(Fo^2^+2Fc^2^)/3'
_refine_ls_weighting_scheme calc
_refine_ls_wR_factor_gt 0.1906
_refine_ls_wR_factor_ref 0.2444
_reflns_number_gt 4015
_reflns_number_total 8818
_reflns_threshold_expression >2sigma(I)
_cod_data_source_file b212548j.txt
_cod_data_source_block c2c_b
_cod_original_sg_symbol_H-M C2/c
_cod_database_code 7103986

loop_
_symmetry_equiv_pos_as_xyz
'x, y, z'
'-x, y, -z+1/2'
'x+1/2, y+1/2, z'
'-x+1/2, y+1/2, -z+1/2'
'-x, -y, -z'
'x, -y, z-1/2'
'-x+1/2, -y+1/2, -z'
'x+1/2, -y+1/2, z-1/2'

loop_
_atom_site_label
_atom_site_type_symbol
_atom_site_fract_x
_atom_site_fract_y
_atom_site_fract_z
_atom_site_U_iso_or_equiv
_atom_site_adp_type
_atom_site_occupancy
_atom_site_symmetry_multiplicity
_atom_site_calc_flag
_atom_site_refinement_flags
_atom_site_disorder_assembly
_atom_site_disorder_group
Ru1 Ru 0.0000 0.75514(4) 0.2500 0.0610(2) Uani 1 2 d S . .
O1 O -0.1470(2) 1.4887(2) 0.56361(12) 0.0618(8) Uani 1 1 d D . .
O2 O 0.1714(2) 1.4669(2) 0.59000(14) 0.0596(9) Uani 1 1 d . . .
H2 H 0.161(4) 1.437(4) 0.5741(19) 0.062(18) Uiso 1 1 d . . .
O3 O 0.2670(3) 1.4222(3) 0.68786(17) 0.0761(11) Uani 1 1 d . . .
H3 H 0.249(3) 1.437(3) 0.6665(15) 0.031(13) Uiso 1 1 d . . .
O4 O 0.2482(3) 1.4365(3) 0.86011(15) 0.0783(11) Uani 1 1 d . . .
H4 H 0.221(4) 1.459(4) 0.8784(19) 0.067(18) Uiso 1 1 d . . .
O5 O -0.9457(16) 1.0511(10) 0.3591(6) 0.213(8) Uani 0.50 1 d P . .
H5B H -0.9490 1.0475 0.3895 0.320 Uiso 0.50 1 calc PR . .
N1 N -0.1350(2) 0.6940(2) 0.46095(14) 0.0597(9) Uani 1 1 d . . .
N2 N -0.1315(3) 1.3227(2) 0.52248(15) 0.0602(9) Uani 1 1 d . . .
C1 C -0.1521(5) 1.7159(3) 0.6517(2) 0.0596(12) Uani 1 1 d . . .
C2 C -0.1552(3) 1.6124(2) 0.64451(15) 0.0477(9) Uani 1 1 d . . .
H2A H -0.203(3) 1.600(3) 0.6160(16) 0.062(12) Uiso 1 1 d . . .
H1C H -0.124(4) 1.744(3) 0.616(2) 0.10(2) Uiso 1 1 d . . .
H1B H -0.199(3) 1.740(3) 0.6575(17) 0.047(12) Uiso 1 1 d . . .
H1A H -0.114(4) 1.738(3) 0.675(2) 0.067(16) Uiso 1 1 d . . .
C3 C -0.0680(3) 1.5752(2) 0.62857(14) 0.0431(8) Uani 1 1 d . . .
C4 C -0.0671(3) 1.5141(2) 0.58912(14) 0.0452(8) Uani 1 1 d . . .
C5 C 0.0119(3) 1.4791(3) 0.57565(15) 0.0477(9) Uani 1 1 d . . .
H5A H 0.008(3) 1.438(3) 0.5521(17) 0.066(13) Uiso 1 1 d . . .
C6 C 0.0921(3) 1.5038(2) 0.60143(14) 0.0444(8) Uani 1 1 d . . .
C7 C 0.0951(3) 1.5672(2) 0.63996(13) 0.0427(8) Uani 1 1 d . . .
C8 C 0.0130(3) 1.6001(2) 0.65206(14) 0.0423(8) Uani 1 1 d . . .
H8A H 0.010(2) 1.634(3) 0.6768(15) 0.042(10) Uiso 1 1 d . . .
C9 C 0.1825(3) 1.5985(2) 0.66757(14) 0.0441(8) Uani 1 1 d . . .
H9A H 0.226(2) 1.577(2) 0.6502(12) 0.030(8) Uiso 1 1 d . . .
C10 C 0.1915(4) 1.7023(3) 0.66867(18) 0.0549(10) Uani 1 1 d . . .
H10C H 0.151(3) 1.727(3) 0.6827(19) 0.058(14) Uiso 1 1 d . . .
C11 C 0.1976(2) 1.5565(2) 0.71927(15) 0.0454(8) Uani 1 1 d . . .
C12 C 0.2389(3) 1.4723(3) 0.72639(17) 0.0532(10) Uani 1 1 d . . .
C13 C 0.2536(3) 1.4356(3) 0.7732(2) 0.0641(12) Uani 1 1 d . . .
H13A H 0.286(4) 1.386(4) 0.778(2) 0.102(19) Uiso 1 1 d . . .
C14 C 0.2277(3) 1.4790(3) 0.81477(17) 0.0570(10) Uani 1 1 d . . .
C15 C 0.1847(2) 1.5631(2) 0.81003(14) 0.0435(8) Uani 1 1 d . . .
C16 C 0.1714(2) 1.5980(2) 0.76218(14) 0.0420(8) Uani 1 1 d . . .
H16A H 0.141(2) 1.652(3) 0.7595(13) 0.042(10) Uiso 1 1 d . . .
C17 C -0.1439(4) 0.7232(3) 0.50723(19) 0.0742(14) Uani 1 1 d . . .
H17A H -0.1515 0.6800 0.5319 0.089 Uiso 1 1 calc R . .
C18 C -0.1425(4) 0.8129(3) 0.5206(2) 0.0797(15) Uani 1 1 d . . .
H18A H -0.1493 0.8295 0.5535 0.096 Uiso 1 1 calc R . .
C19 C -0.1309(3) 0.8791(3) 0.48496(19) 0.0667(13) Uani 1 1 d . . .
C20 C -0.1208(4) 0.8495(3) 0.4379(2) 0.0767(14) Uani 1 1 d . . .
H20A H -0.1125 0.8912 0.4127 0.092 Uiso 1 1 calc R . .
C21 C -0.1230(4) 0.7570(3) 0.42737(19) 0.0717(13) Uani 1 1 d . . .
H21A H -0.1155 0.7386 0.3948 0.086 Uiso 1 1 calc R . .
C22 C -0.1350(4) 0.9769(4) 0.5026(3) 0.0921(18) Uani 1 1 d . . .
H22A H -0.1517 0.9867 0.5347 0.111 Uiso 1 1 calc R . .
C23 C -0.1190(4) 1.0412(4) 0.4791(2) 0.0856(16) Uani 1 1 d . . .
H23A H -0.1016 1.0312 0.4472 0.103 Uiso 1 1 calc R . .
C24 C -0.1242(3) 1.1409(4) 0.4965(2) 0.0747(15) Uani 1 1 d . . .
C25 C -0.1596(4) 1.1681(4) 0.5402(2) 0.0855(17) Uani 1 1 d . . .
H25A H -0.1811 1.1254 0.5616 0.103 Uiso 1 1 calc R . .
C26 C -0.1621(4) 1.2617(3) 0.5514(2) 0.0754(14) Uani 1 1 d . . .
H26A H -0.1864 1.2803 0.5803 0.090 Uiso 1 1 calc R . .
C27 C -0.0987(4) 1.2928(4) 0.4815(2) 0.0761(14) Uani 1 1 d . . .
H27A H -0.0769 1.3359 0.4605 0.091 Uiso 1 1 calc R . .
C28 C -0.0944(4) 1.2057(4) 0.4679(2) 0.0803(15) Uani 1 1 d . . .
H28A H -0.0705 1.1903 0.4383 0.096 Uiso 1 1 calc R . .
C29 C -0.0743(5) 0.8238(5) 0.3041(2) 0.0903(18) Uani 1 1 d . . .
H29A H -0.1062 0.8818 0.2994 0.108 Uiso 1 1 calc R . .
C30 C -0.1102(4) 0.7359(5) 0.2949(2) 0.0887(18) Uani 1 1 d . . .
H30A H -0.1719 0.7226 0.2817 0.106 Uiso 1 1 calc R . .
C31 C -0.0443(5) 0.6705(5) 0.3084(2) 0.0898(18) Uani 1 1 d . . .
H31A H -0.0521 0.6043 0.3071 0.108 Uiso 1 1 calc R . .
C32 C 0.0317(5) 0.7161(6) 0.3269(2) 0.098(2) Uani 1 1 d . . .
H32A H 0.0875 0.6869 0.3404 0.118 Uiso 1 1 calc R . .
C33 C 0.0169(5) 0.8114(5) 0.3250(2) 0.099(2) Uani 1 1 d . . .
H33A H 0.0590 0.8590 0.3374 0.118 Uiso 1 1 calc R . .
C34 C -0.9968(14) 1.0847(19) 0.2790(7) 0.209(13) Uani 0.50 1 d P . .
H34A H -1.0477 1.1070 0.2582 0.314 Uiso 0.50 1 calc PR . .
H34B H -0.9829 1.0242 0.2688 0.314 Uiso 0.50 1 calc PR . .
H34C H -0.9466 1.1238 0.2757 0.314 Uiso 0.50 1 calc PR . .
C35 C -1.0191(12) 1.0835(13) 0.3377(10) 0.176(13) Uani 0.50 1 d P . .
H35A H -1.0309 1.1442 0.3498 0.211 Uiso 0.50 1 calc PR . .
H35B H -1.0694 1.0442 0.3425 0.211 Uiso 0.50 1 calc PR . .
H10B H 0.182(3) 1.727(3) 0.6355(19) 0.060(13) Uiso 1 1 d . . .
H10A H 0.261(3) 1.720(3) 0.6857(16) 0.056(12) Uiso 1 1 d . . .
H1 H -0.160(5) 1.4318(19) 0.568(3) 0.12(3) Uiso 1 1 d D . .

loop_
_atom_site_aniso_label
_atom_site_aniso_U_11
_atom_site_aniso_U_22
_atom_site_aniso_U_33
_atom_site_aniso_U_23
_atom_site_aniso_U_13
_atom_site_aniso_U_12
Ru1 0.0589(3) 0.0743(4) 0.0510(3) 0.000 0.0113(2) 0.000
O1 0.0581(18) 0.0588(19) 0.0653(19) -0.0240(16) -0.0103(14) 0.0055(15)
O2 0.0577(19) 0.0531(18) 0.070(2) -0.0252(17) 0.0164(15) -0.0030(14)
O3 0.092(3) 0.056(2) 0.082(3) -0.008(2) 0.018(2) 0.0258(19)
O4 0.096(3) 0.067(2) 0.070(2) 0.0235(19) 0.002(2) 0.023(2)
O5 0.34(3) 0.157(13) 0.158(13) -0.055(11) 0.097(15) -0.077(15)
N1 0.067(2) 0.049(2) 0.065(2) -0.0081(17) 0.0172(18) 0.0065(17)
N2 0.063(2) 0.0474(19) 0.067(2) -0.0113(18) -0.0097(18) -0.0009(17)
C1 0.085(3) 0.036(2) 0.059(3) 0.0020(19) 0.017(3) 0.018(2)
C2 0.054(2) 0.0391(19) 0.049(2) -0.0049(16) -0.0002(18) 0.0105(17)
C3 0.054(2) 0.0319(17) 0.0432(19) -0.0022(14) 0.0032(16) 0.0030(15)
C4 0.051(2) 0.0341(17) 0.049(2) -0.0053(15) -0.0009(17) 0.0004(15)
C5 0.058(2) 0.0385(19) 0.047(2) -0.0128(17) 0.0047(17) 0.0011(17)
C6 0.054(2) 0.0348(17) 0.046(2) -0.0067(15) 0.0133(17) -0.0011(16)
C7 0.055(2) 0.0315(16) 0.0428(18) -0.0015(14) 0.0115(16) -0.0047(15)
C8 0.058(2) 0.0305(17) 0.0388(18) -0.0069(15) 0.0087(16) 0.0000(15)
C9 0.048(2) 0.0370(18) 0.049(2) -0.0077(16) 0.0114(17) -0.0059(16)
C10 0.069(3) 0.043(2) 0.054(3) -0.0019(19) 0.012(2) -0.014(2)
C11 0.0413(19) 0.0355(18) 0.060(2) -0.0035(16) 0.0059(17) -0.0068(15)
C12 0.048(2) 0.040(2) 0.073(3) -0.005(2) 0.0123(19) 0.0046(16)
C13 0.059(3) 0.044(2) 0.089(4) 0.005(2) 0.006(2) 0.014(2)
C14 0.051(2) 0.053(2) 0.065(3) 0.011(2) -0.001(2) 0.0038(19)
C15 0.0391(18) 0.0378(18) 0.053(2) 0.0052(16) 0.0010(16) -0.0066(15)
C16 0.0409(19) 0.0313(17) 0.054(2) -0.0001(15) 0.0056(16) -0.0038(15)
C17 0.104(4) 0.058(3) 0.062(3) -0.003(2) 0.014(3) 0.009(3)
C18 0.114(4) 0.063(3) 0.062(3) -0.014(2) 0.010(3) 0.013(3)
C19 0.064(3) 0.051(2) 0.081(3) -0.018(2) -0.011(2) 0.009(2)
C20 0.099(4) 0.058(3) 0.073(3) 0.013(2) 0.012(3) -0.008(3)
C21 0.093(4) 0.069(3) 0.055(3) -0.014(2) 0.018(2) -0.001(3)
C22 0.095(4) 0.082(4) 0.095(4) 0.015(3) -0.014(3) -0.004(3)
C23 0.075(4) 0.104(5) 0.076(4) 0.002(3) -0.003(3) -0.004(3)
C24 0.061(3) 0.063(3) 0.094(4) -0.026(3) -0.023(3) 0.012(2)
C25 0.082(4) 0.064(3) 0.104(4) 0.025(3) -0.019(3) -0.017(3)
C26 0.083(4) 0.067(3) 0.073(3) -0.009(3) -0.012(3) -0.001(3)
C27 0.085(4) 0.060(3) 0.080(4) -0.010(3) -0.003(3) -0.002(3)
C28 0.085(4) 0.060(3) 0.094(4) -0.022(3) -0.001(3) 0.004(3)
C29 0.108(5) 0.092(4) 0.077(4) -0.014(3) 0.039(3) 0.014(4)
C30 0.073(3) 0.123(5) 0.075(4) 0.000(3) 0.033(3) -0.006(4)
C31 0.112(5) 0.096(4) 0.066(3) 0.017(3) 0.031(3) -0.010(4)
C32 0.106(5) 0.140(6) 0.048(3) 0.008(3) 0.010(3) 0.011(5)
C33 0.113(5) 0.121(6) 0.064(3) -0.032(3) 0.019(3) -0.034(4)
C34 0.129(16) 0.35(4) 0.144(16) -0.109(19) -0.010(14) 0.04(2)
C35 0.121(14) 0.096(11) 0.29(3) 0.045(15) -0.101(18) -0.013(10)

loop_
_atom_type_symbol
_atom_type_description
_atom_type_scat_dispersion_real
_atom_type_scat_dispersion_imag
_atom_type_scat_source
C C 0.0033 0.0016 'International Tables Vol C Tables 4.2.6.8 and 6.1.1.4'
H H 0.0000 0.0000 'International Tables Vol C Tables 4.2.6.8 and 6.1.1.4'
N N 0.0061 0.0033 'International Tables Vol C Tables 4.2.6.8 and 6.1.1.4'
O O 0.0106 0.0060 'International Tables Vol C Tables 4.2.6.8 and 6.1.1.4'
Ru Ru -1.2594 0.8363 'International Tables Vol C Tables 4.2.6.8 and 6.1.1.4'

loop_
_geom_angle_atom_site_label_1
_geom_angle_atom_site_label_2
_geom_angle_atom_site_label_3
_geom_angle
_geom_angle_site_symmetry_1
_geom_angle_site_symmetry_3
_geom_angle_publ_flag
C32 Ru1 C32 149.0(4) . 2 ?
C32 Ru1 C31 37.3(2) . . ?
C32 Ru1 C31 119.2(3) 2 . ?
C32 Ru1 C31 119.2(3) . 2 ?
C32 Ru1 C31 37.3(2) 2 2 ?
C31 Ru1 C31 109.5(4) . 2 ?
C32 Ru1 C30 112.8(3) . 2 ?
C32 Ru1 C30 62.8(3) 2 2 ?
C31 Ru1 C30 129.6(3) . 2 ?
C31 Ru1 C30 38.0(2) 2 2 ?
C32 Ru1 C30 62.8(3) . . ?
C32 Ru1 C30 112.8(3) 2 . ?
C31 Ru1 C30 38.0(2) . . ?
C31 Ru1 C30 129.6(3) 2 . ?
C30 Ru1 C30 165.0(4) 2 . ?
C32 Ru1 C33 38.4(3) . . ?
C32 Ru1 C33 171.0(3) 2 . ?
C31 Ru1 C33 64.1(3) . . ?
C31 Ru1 C33 151.4(3) 2 . ?
C30 Ru1 C33 122.6(3) 2 . ?
C30 Ru1 C33 64.0(3) . . ?
C32 Ru1 C33 171.0(4) . 2 ?
C32 Ru1 C33 38.4(3) 2 2 ?
C31 Ru1 C33 151.4(3) . 2 ?
C31 Ru1 C33 64.1(3) 2 2 ?
C30 Ru1 C33 64.0(3) 2 2 ?
C30 Ru1 C33 122.6(3) . 2 ?
C33 Ru1 C33 135.1(4) . 2 ?
C32 Ru1 C29 133.3(3) . 2 ?
C32 Ru1 C29 64.1(3) 2 2 ?
C31 Ru1 C29 166.4(3) . 2 ?
C31 Ru1 C29 64.3(3) 2 2 ?
C30 Ru1 C29 38.1(2) 2 2 ?
C30 Ru1 C29 155.3(3) . 2 ?
C33 Ru1 C29 114.9(3) . 2 ?
C33 Ru1 C29 38.9(3) 2 2 ?
C32 Ru1 C29 64.1(3) . . ?
C32 Ru1 C29 133.3(3) 2 . ?
C31 Ru1 C29 64.3(3) . . ?
C31 Ru1 C29 166.4(3) 2 . ?
C30 Ru1 C29 155.3(3) 2 . ?
C30 Ru1 C29 38.1(2) . . ?
C33 Ru1 C29 38.9(3) . . ?
C33 Ru1 C29 114.9(3) 2 . ?
C29 Ru1 C29 124.4(4) 2 . ?
C21 N1 C17 116.3(4) . . ?
C26 N2 C27 116.6(4) . . ?
C15 C2 C3 112.4(3) 2_556 . ?
C15 C2 C1 112.3(3) 2_556 . ?
C3 C2 C1 112.0(4) . . ?
C8 C3 C4 116.7(3) . . ?
C8 C3 C2 122.1(3) . . ?
C4 C3 C2 121.2(3) . . ?
O1 C4 C5 120.3(3) . . ?
O1 C4 C3 118.8(3) . . ?
C5 C4 C3 120.9(4) . . ?
C4 C5 C6 120.5(3) . . ?
O2 C6 C5 121.5(3) . . ?
O2 C6 C7 117.7(4) . . ?
C5 C6 C7 120.8(3) . . ?
C6 C7 C8 116.1(3) . . ?
C6 C7 C9 122.0(3) . . ?
C8 C7 C9 121.9(3) . . ?
C3 C8 C7 124.9(3) . . ?
C11 C9 C7 111.6(3) . . ?
C11 C9 C10 112.5(3) . . ?
C7 C9 C10 112.5(3) . . ?
C12 C11 C16 115.9(4) . . ?
C12 C11 C9 120.9(3) . . ?
C16 C11 C9 123.2(3) . . ?
C13 C12 O3 116.5(4) . . ?
C13 C12 C11 120.6(4) . . ?
O3 C12 C11 122.9(4) . . ?
C12 C13 C14 121.9(4) . . ?
C13 C14 O4 116.6(4) . . ?
C13 C14 C15 120.3(4) . . ?
O4 C14 C15 123.1(4) . . ?
C16 C15 C14 116.0(4) . . ?
C16 C15 C2 122.7(3) . 2_556 ?
C14 C15 C2 121.2(3) . 2_556 ?
C15 C16 C11 125.3(4) . . ?
N1 C17 C18 123.7(5) . . ?
C17 C18 C19 119.8(5) . . ?
C20 C19 C18 116.6(4) . . ?
C20 C19 C22 127.3(5) . . ?
C18 C19 C22 116.1(5) . . ?
C19 C20 C21 120.1(5) . . ?
N1 C21 C20 123.5(4) . . ?
C23 C22 C19 125.4(7) . . ?
C22 C23 C24 125.7(7) . . ?
C28 C24 C25 117.3(5) . . ?
C28 C24 C23 118.4(5) . . ?
C25 C24 C23 124.3(6) . . ?
C24 C25 C26 118.7(5) . . ?
N2 C26 C25 121.9(6) . . ?
N2 C27 C28 125.4(6) . . ?
C24 C28 C27 120.1(6) . . ?
C30 C29 C33 106.6(6) . . ?
C30 C29 Ru1 70.7(3) . . ?
C33 C29 Ru1 70.5(3) . . ?
C31 C30 C29 109.3(6) . . ?
C31 C30 Ru1 70.8(3) . . ?
C29 C30 Ru1 71.1(3) . . ?
C32 C31 C30 107.6(6) . . ?
C32 C31 Ru1 71.0(3) . . ?
C30 C31 Ru1 71.2(3) . . ?
C31 C32 C33 110.2(6) . . ?
C31 C32 Ru1 71.7(3) . . ?
C33 C32 Ru1 71.5(3) . . ?
C32 C33 C29 106.2(6) . . ?
C32 C33 Ru1 70.1(3) . . ?
C29 C33 Ru1 70.6(3) . . ?
O5 C35 C34 101(2) . . ?

loop_
_geom_bond_atom_site_label_1
_geom_bond_atom_site_label_2
_geom_bond_distance
_geom_bond_site_symmetry_2
_geom_bond_publ_flag
Ru1 C32 2.146(6) . ?
Ru1 C32 2.146(6) 2 ?
Ru1 C31 2.155(5) . ?
Ru1 C31 2.155(5) 2 ?
Ru1 C30 2.161(5) 2 ?
Ru1 C30 2.161(5) . ?
Ru1 C33 2.164(5) . ?
Ru1 C33 2.164(5) 2 ?
Ru1 C29 2.165(5) 2 ?
Ru1 C29 2.165(5) . ?
O1 C4 1.375(5) . ?
O2 C6 1.374(5) . ?
O3 C12 1.367(5) . ?
O4 C14 1.373(5) . ?
O5 C35 1.29(3) . ?
N1 C21 1.315(6) . ?
N1 C17 1.331(6) . ?
N2 C26 1.298(7) . ?
N2 C27 1.322(6) . ?
C1 C2 1.532(6) . ?
C2 C15 1.520(6) 2_556 ?
C2 C3 1.522(5) . ?
C3 C8 1.367(5) . ?
C3 C4 1.387(5) . ?
C4 C5 1.377(5) . ?
C5 C6 1.380(5) . ?
C6 C7 1.387(5) . ?
C7 C8 1.394(5) . ?
C7 C9 1.516(5) . ?
C9 C11 1.512(5) . ?
C9 C10 1.531(5) . ?
C11 C12 1.390(5) . ?
C11 C16 1.392(5) . ?
C12 C13 1.363(6) . ?
C13 C14 1.373(7) . ?
C14 C15 1.395(5) . ?
C15 C16 1.376(5) . ?
C15 C2 1.520(5) 2_556 ?
C17 C18 1.366(7) . ?
C18 C19 1.385(7) . ?
C19 C20 1.355(7) . ?
C19 C22 1.515(7) . ?
C20 C21 1.388(7) . ?
C22 C23 1.174(8) . ?
C23 C24 1.542(8) . ?
C24 C28 1.327(8) . ?
C24 C25 1.391(8) . ?
C25 C26 1.408(7) . ?
C27 C28 1.334(7) . ?
C29 C30 1.413(8) . ?
C29 C33 1.443(9) . ?
C30 C31 1.404(9) . ?
C31 C32 1.376(9) . ?
C32 C33 1.417(10) . ?
C34 C35 1.64(3) . ?
